data_7718332
loop_
_publ_author_name
'Kulkarni, Atharva Y.'
'Majumder, Dwaipayan'
'Tripathi, Vaidehi S.'
'Kedarnath, G.'
'Wadawale, Amey P.'
'Singh, Vishal'
'Chauhan, Rohit Singh'
'Karmakar, Gourab'
'Tyagi, Adish'

_publ_section_title
;
 A molecular precursor approach for the synthesis of hollow nanotubes and
 nanorods of antimonselite (Sb<sub>2</sub>Se<sub>3</sub>): an efficient
 electrocatalyst for hydrogen evolution reactions.
;
_journal_issue 16
_journal_name_full 'Dalton transactions (Cambridge, England : 2003)'
_journal_page_first 6550
_journal_page_last 6562
_journal_paper_doi 10.1039/d4dt03435j
_journal_volume 54
_journal_year 2025
_chemical_formula_moiety '2(C11 H12 Cl3 N2 Sb Se)'
_chemical_formula_sum 'C22 H24 Cl6 N4 Sb2 Se2'
_chemical_formula_weight 958.616
_space_group_crystal_system triclinic
_space_group_IT_number 2
_space_group_name_Hall '-P 1'
_space_group_name_H-M_alt 'P -1'
_symmetry_Int_Tables_number 2
_atom_sites_solution_primary dual
_audit_creation_date 2024-05-16
_audit_creation_method
;
Olex2 1.5
(compiled 2022.04.07 svn.rca3783a0 for OlexSys, GUI svn.r6498)
;
_audit_update_record
;
2024-12-03 deposited with the CCDC.	2025-03-14 downloaded from the CCDC.
;
_cell_angle_alpha 111.195(1)
_cell_angle_beta 103.242(1)
_cell_angle_gamma 94.756(1)
_cell_formula_units_Z 1
_cell_length_a 6.4400(1)
_cell_length_b 11.6756(2)
_cell_length_c 11.8559(2)
_cell_measurement_reflns_used 13763
_cell_measurement_temperature 298
_cell_measurement_theta_max 76.1520
_cell_measurement_theta_min 4.1450
_cell_volume 795.45(2)
_computing_cell_refinement 'CrysAlisPro 1.171.40.57a (Rigaku OD, 2019)'
_computing_data_collection 'CrysAlisPro 1.171.40.57a (Rigaku OD, 2019)'
_computing_data_reduction 'CrysAlisPro 1.171.40.57a (Rigaku OD, 2019)'
_computing_molecular_graphics 'Olex2 1.5 (Dolomanov et al., 2009)'
_computing_publication_material 'Olex2 1.5 (Dolomanov et al., 2009)'
_computing_structure_refinement 'olex2.refine 1.5 (Bourhis et al., 2015)'
_computing_structure_solution 'SHELXT 2018/2 (Sheldrick, 2018)'
_diffrn_ambient_temperature 298
_diffrn_detector 'Hybrid Pixel Array Detector'
_diffrn_detector_area_resol_mean 10.0000
_diffrn_detector_type HyPix
_diffrn_measured_fraction_theta_full 1.0000
_diffrn_measured_fraction_theta_max 0.9715
_diffrn_measurement_details
;
List of Runs (angles in degrees, time in seconds):

  # Type    Start    End  Width  t~exp~   \w     \q     \k     \f   Frames
#--------------------------------------------------------------------------
  1  \w    -99.00 -52.00   0.50    0.05    --  -47.82 144.00  -6.00   94
  2  \w   -114.00 -89.00   0.50    0.05    --  -47.82-144.00 -60.00   50
  3  \w   -118.00 -77.00   0.50    0.05    --  -47.82-126.00 108.00   82
  4  \w    -74.00 -49.00   0.50    0.05    --  -47.82 126.00-175.00   50
  5  \w     47.00  99.00   0.50    0.05    --   47.82-144.00 -60.00  104
  6  \w     37.00  93.00   0.50    0.05    --   47.82-126.00 108.00  112
  7  \w    -75.00 -49.00   0.50    0.05    --  -86.25 126.00-175.00   52
  8  \w   -131.00-106.00   0.50    0.05    --  -86.25-144.00 -60.00   50
  9  \w   -126.00 -95.00   0.50    0.05    --  -86.25-126.00 108.00   62
 10  \w    113.00 139.00   0.50    0.05    --  107.74 144.00  -6.00   52
 11  \w     79.00 111.00   0.50    0.05    --  107.74-126.00 108.00   64
 12  \w    101.00 126.00   0.50    0.05    --  107.74-144.00 -60.00   50
 13  \w    101.00 147.00   0.50    0.05    --  107.74 126.00-175.00   92
 14  \w    -58.00 -31.00   0.50    0.05    --   10.00 158.00 -95.40   54
 15  \w     -7.00  18.00   0.50    0.05    --   26.00  99.00 131.56   50
 16  \w    -50.00 -25.00   0.50    0.05    --  -47.82 -77.00  30.00   50
 17  \w    -63.00 -35.00   0.50    0.05    --  -47.82 -37.00 120.00   56
 18  \w    -77.00 -26.00   0.50    0.05    --  -47.82 -77.00 120.00  102
 19  \w     37.00  69.00   0.50    0.05    --   47.82  37.00 -30.00   64
 20  \w     45.00 120.00   0.50    0.05    --   47.82  19.00 -90.00  150
 21  \w     37.00  63.00   0.50    0.05    --   47.82  57.00   0.00   52
 22  \w   -101.00 -75.00   0.50    0.05    --  -50.00 -80.00-136.29   52
 23  \w    -60.00 -26.00   0.50    0.05    --  -50.00 -79.00  89.40   68
 24  \w    -52.00 -26.00   0.50    0.05    --  -50.00 -80.00-136.29   52
 25  \w     26.00  51.00   0.50    0.05    --   50.00  80.00-116.71   50
 26  \w   -111.00 -85.00   0.50    0.05    --  -54.00 -78.00 -42.11   52
 27  \w    -62.00 -31.00   0.50    0.05    --  -54.00 -78.00 -11.72   62
 28  \w    -56.00 -31.00   0.50    0.05    --  -54.00 -78.00 -42.11   50
 29  \w     34.00  61.00   0.50    0.05    --   54.00  70.00 -87.72   54
 30  \w     32.00  57.00   0.50    0.05    --   54.00  75.00-164.89   50
 31  \w     89.00 126.00   0.50    0.05    --   54.00  78.00 113.31   74
 32  \w     30.00  56.00   0.50    0.05    --   54.00  79.00  78.91   52
 33  \w     31.00  57.00   0.50    0.05    --   54.00  78.00 113.31   52
 34  \w     71.00  96.00   0.50    0.05    --   54.00  77.00 -43.19   50
 35  \w     31.00  56.00   0.50    0.05    --   54.00  77.00 -43.19   50
 36  \w     36.00  61.00   0.50    0.05    --   58.00  75.00 -13.53   50
 37  \w    -72.00 -47.00   0.50    0.05    --  -62.00 -61.00-131.48   50
 38  \w     39.00  64.00   0.50    0.05    --   62.00  77.00  65.64   50
 39  \w   -123.00 -98.00   0.50    0.05    --  -66.00 -65.00-105.76   50
 40  \w    -73.00 -47.00   0.50    0.05    --  -66.00 -68.00 -66.15   52
 41  \w    -73.00 -48.00   0.50    0.05    --  -66.00 -65.00-105.76   50
 42  \w    -69.00 -43.00   0.50    0.05    --  -66.00 -77.00-165.09   52
 43  \w    -76.00 -50.00   0.50    0.05    --  -66.00 -63.00 108.55   52
 44  \w   -139.00-113.00   0.50    0.05    --  -66.00 -63.00 108.55   52
 45  \w     45.00  71.00   0.50    0.05    --   66.00  73.00 124.73   52
 46  \w    -80.00 -55.00   0.50    0.05    --  -70.00 -60.00 138.38   50
 47  \w    -74.00 -48.00   0.50    0.05    --  -70.00 -80.00   2.63   52
 48  \w    -88.00 -49.00   0.50    0.05    --  -70.00 -72.00  60.32   78
 49  \w    -91.00 -59.00   0.50    0.05    --  -74.00 -60.00-143.52   64
 50  \w    -85.00 -55.00   0.50    0.05    --  -74.00 -67.00 -34.33   60
 51  \w    -83.00 -58.00   0.50    0.05    --  -74.00 -60.00 127.83   50
 52  \w   -122.00 -89.00   0.50    0.05    --  -74.00 -60.00 127.83   66
 53  \w    -84.00 -56.00   0.50    0.05    --  -74.00 -66.00 -46.27   56
 54  \w    -91.00 -66.00   0.50    0.05    --  -82.00 -60.00 101.87   50
 55  \w   -157.00-131.00   0.50    0.05    --  -86.25 -77.00  30.00   52
 56  \w    -97.00 -66.00   0.50    0.05    --  -86.25 -70.00  68.23   62
 57  \w   -158.00-100.00   0.50    0.05    --  -86.25 -71.00  36.58  116
 58  \w   -148.00-123.00   0.50    0.05    --  -86.25 -77.00 120.00   50
 59  \w   -107.00 -66.00   0.50    0.05    --  -86.25 -71.00 -29.73   82
 60  \w    -97.00 -66.00   0.50    0.05    --  -86.25 -72.00   1.53   62
 61  \w    -89.00 -64.00   0.50    0.05    --  -86.25 -77.00  90.00   50
 62  \w   -101.00 -67.00   0.50    0.05    --  -86.25 -68.00  96.44   68
 63  \w    -93.00 -63.00   0.50    0.05    --  -86.25 -77.00 120.00   60
 64  \w   -100.00 -63.00   0.50    0.05    --  -86.25 -77.00 -60.00   74
 65  \w   -137.00 -67.00   0.50    0.05    --  -86.25 -69.00 -49.27  140
 66  \w    -88.00 -63.00   0.50    0.05    --  -86.25 -77.00-150.00   50
 67  \w    -99.00 -65.00   0.50    0.05    --  -86.25 -77.00 150.00   68
 68  \w   -157.00-116.00   0.50    0.05    --  -86.25 -77.00 150.00   82
 69  \w   -159.00-111.00   0.50    0.05    --  -86.25 -77.00-150.00   96
 70  \w    -88.00 -63.00   0.50    0.05    --  -86.25 -77.00 -30.00   50
 71  \w   -129.00 -66.00   0.50    0.05    --  -86.25 -73.00  12.03  126
 72  \w    -89.00 -63.00   0.50    0.05    --  -86.25 -77.00  60.00   52
 73  \w   -112.00 -65.00   0.50    0.05    --  -86.25 -77.00-120.00   94
 74  \w   -129.00 -66.00   0.50    0.05    --  -86.25 -78.00 -74.33  126
 75  \w    -42.00 -16.00   0.50    0.05    --  -86.25  37.00 -60.00   52
 76  \w    -88.00 -63.00   0.50    0.05    --  -86.25 -77.00 -90.00   50
 77  \w    -96.00 -66.00   0.50    0.05    --  -86.25 -71.00  36.58   60
 78  \w   -102.00 -73.00   0.50    0.05    --  -86.25 -71.00-167.98   58
 79  \w   -158.00-124.00   0.50    0.05    --  -86.25 -71.00-167.98   68
 80  \w    -88.00 -63.00   0.50    0.05    --  -86.25 -77.00  30.00   50
 81  \w    -93.00 -67.00   0.50    0.05    --  -86.25 -77.00-180.00   52
 82  \w     92.00 178.00   0.50    0.05    --  107.74  77.00-150.00  172
 83  \w     79.00 105.00   0.50    0.05    --  107.74-125.00-120.00   52
 84  \w    118.00 172.00   0.50    0.05    --  107.74  37.00 -60.00  108
 85  \w     36.00  70.00   0.50    0.05    --  107.74-125.00-120.00   68
 86  \w     90.00 155.00   0.50    0.05    --  107.74  77.00  30.00  130
 87  \w     37.00 103.00   0.50    0.05    --  107.74 -99.00 -30.00  132
 88  \w     71.00  99.00   0.50    0.05    --  107.74-125.00 -30.00   56
 89  \w     40.00  91.00   0.50    0.05    --  107.74 -99.00-180.00  102
 90  \w     38.00  64.00   0.50    0.05    --  107.74-125.00 -30.00   52
 91  \w     77.00 108.00   0.50    0.05    --  107.74-125.00  60.00   62
 92  \w     81.00 106.00   0.50    0.05    --  107.74 -77.00 -60.00   50
 93  \w     38.00  63.00   0.50    0.05    --  107.74 -57.00 -60.00   50
 94  \w     72.00 106.00   0.50    0.05    --  107.74 -77.00-150.00   68
 95  \w     35.00  74.00   0.50    0.05    --  107.74-125.00  60.00   78
 96  \w    140.00 167.00   0.50    0.05    --  107.74  77.00-180.00   54
 97  \w    104.00 142.00   0.50    0.05    --  107.74  37.00   0.00   76
 98  \w    108.00 177.00   0.50    0.05    --  107.74  37.00 -90.00  138
 99  \w     87.00 130.00   0.50    0.05    --  107.74  77.00-180.00   86
100  \w     43.00  69.00   0.50    0.05    --  107.74 -77.00 -60.00   52
101  \w     39.00  70.00   0.50    0.05    --  107.74 -99.00-120.00   62
102  \w    150.00 178.00   0.50    0.05    --  107.74  37.00   0.00   56
103  \w     94.00 124.00   0.50    0.05    --  107.74  57.00 150.00   60
104  \w    104.00 129.00   0.50    0.05    --  107.74  19.00  30.00   50
105  \w     35.00  66.00   0.50    0.05    --  107.74 -57.00  90.00   62
106  \w    113.00 177.00   0.50    0.05    --  107.74  37.00-180.00  128
107  \w     68.00 101.00   0.50    0.05    --  107.74 -77.00  90.00   66
108  \w    127.00 170.00   0.50    0.05    --  107.74 125.00-150.00   86
109  \w     95.00 120.00   0.50    0.05    --  107.74 125.00-150.00   50
110  \w     76.00 101.00   0.50    0.05    --  107.74 -77.00   0.00   50
111  \w     95.00 166.00   0.50    0.05    --  107.74  19.00 120.00  142
112  \w     38.00  64.00   0.50    0.05    --  107.74 -77.00   0.00   52
113  \w     37.00  63.00   0.50    0.05    --  107.74 -57.00-120.00   52
114  \w     36.00  66.00   0.50    0.05    --  107.74 -57.00 120.00   60
;
_diffrn_measurement_device 'four-circle diffractometer'
_diffrn_measurement_device_type 'XtaLAB Synergy, Dualflex, HyPix'
_diffrn_measurement_method '\w scans'
_diffrn_orient_matrix_type 'CrysAlisPro convention (1999,Acta A55,543-557)'
_diffrn_orient_matrix_UB_11 0.0149825000
_diffrn_orient_matrix_UB_12 -0.1200231000
_diffrn_orient_matrix_UB_13 0.0251491000
_diffrn_orient_matrix_UB_21 0.0785117000
_diffrn_orient_matrix_UB_22 0.0789260000
_diffrn_orient_matrix_UB_23 0.1427911000
_diffrn_orient_matrix_UB_31 -0.2368329000
_diffrn_orient_matrix_UB_32 -0.0091701000
_diffrn_orient_matrix_UB_33 0.0062250000
_diffrn_radiation_monochromator mirror
_diffrn_radiation_probe x-ray
_diffrn_radiation_type 'Cu K\a'
_diffrn_radiation_wavelength 1.54184
_diffrn_reflns_av_R_equivalents 0.1424
_diffrn_reflns_av_unetI/netI 0.0565
_diffrn_reflns_Laue_measured_fraction_full 1.0000
_diffrn_reflns_Laue_measured_fraction_max 0.9715
_diffrn_reflns_limit_h_max 6
_diffrn_reflns_limit_h_min -7
_diffrn_reflns_limit_k_max 14
_diffrn_reflns_limit_k_min -14
_diffrn_reflns_limit_l_max 14
_diffrn_reflns_limit_l_min -14
_diffrn_reflns_number 22734
_diffrn_reflns_point_group_measured_fraction_full 1.0000
_diffrn_reflns_point_group_measured_fraction_max 0.9715
_diffrn_reflns_theta_full 67.6840
_diffrn_reflns_theta_max 77.01
_diffrn_reflns_theta_min 4.13
_diffrn_source 'micro-focus sealed X-ray tube'
_diffrn_source_type 'PhotonJet (Cu) X-ray Source'
_exptl_absorpt_coefficient_mu 20.887
_exptl_absorpt_correction_T_max 1.00000
_exptl_absorpt_correction_T_min 0.08491
_exptl_absorpt_correction_type multi-scan
_exptl_absorpt_process_details
;
CrysAlisPro 1.171.40.57a (Rigaku Oxford Diffraction, 2019)
Empirical absorption correction using spherical harmonics,
 implemented in SCALE3 ABSPACK scaling algorithm.
;
_exptl_crystal_colour yellow
_exptl_crystal_colour_primary yellow
_exptl_crystal_density_diffrn 2.001
_exptl_crystal_description block
_exptl_crystal_F_000 457.902
_exptl_crystal_size_max 0.15
_exptl_crystal_size_mid 0.1
_exptl_crystal_size_min 0.05
_refine_diff_density_max 3.5151
_refine_diff_density_min -3.3365
_refine_diff_density_rms 0.5523
_refine_ls_d_res_high 0.7912
_refine_ls_d_res_low 10.7028
_refine_ls_goodness_of_fit_ref 1.1082
_refine_ls_hydrogen_treatment constr
_refine_ls_matrix_type full
_refine_ls_number_constraints 22
_refine_ls_number_parameters 152
_refine_ls_number_reflns 3273
_refine_ls_number_restraints 0
_refine_ls_restrained_S_all 1.1082
_refine_ls_R_factor_all 0.1033
_refine_ls_R_factor_gt 0.0510
_refine_ls_shift/su_max -0.0007
_refine_ls_shift/su_mean 0.0000
_refine_ls_structure_factor_coef Fsqd
_refine_ls_weighting_details 'w=1/[\s^2^(Fo^2^)+(0.2P)^2^] where P=(Fo^2^+2Fc^2^)/3'
_refine_ls_weighting_scheme calc
_refine_ls_wR_factor_gt 0.1508
_refine_ls_wR_factor_ref 0.2535
_reflns_Friedel_coverage 0.0
_reflns_limit_h_max 7
_reflns_limit_h_min -7
_reflns_limit_k_max 13
_reflns_limit_k_min -14
_reflns_limit_l_max 14
_reflns_limit_l_min 0
_reflns_number_gt 2798
_reflns_number_total 3273
_reflns_threshold_expression I>=2u(I)
_cod_data_source_file d4dt03435j2.cif
_cod_data_source_block AT-777b-d
_cod_depositor_comments 'Adding full bibliography for 7718332.cif.'
_cod_database_code 7718332
_chemical_oxdiff_formula 'Sb2 Cl6 N4 C20 Se2 H20'
_olex2_refinement_description
;
1. Fixed Uiso
 At 1.2 times of:
  All C(H) groups, All C(H,H) groups
 At 1.5 times of:
  All C(H,H,H) groups
2.a Secondary CH2 refined with riding coordinates:
 C5(H5a,H5b)
2.b Aromatic/amide H refined with riding coordinates:
 C2(H2), C3(H3), C11(H11), C10(H10), C9(H9), C8(H8), C7(H7)
2.c Fitted hexagon refined as free rotating group:
 C6(C7,C8,C9,C10,C11)
2.d Idealised Me refined as rotating group:
 C4(H4a,H4b,H4c)
;
_olex2_submission_special_instructions 'No special instructions were received'
_oxdiff_exptl_absorpt_empirical_details
;
Empirical correction (ABSPACK) includes:
- Absorption correction using spherical harmonics
- Frame scaling
;
_oxdiff_exptl_absorpt_empirical_full_max 6.513
_oxdiff_exptl_absorpt_empirical_full_min 0.347

loop_
_space_group_symop_id
_space_group_symop_operation_xyz
1 x,y,z
2 -x,-y,-z

loop_
_atom_site_label
_atom_site_type_symbol
_atom_site_fract_x
_atom_site_fract_y
_atom_site_fract_z
_atom_site_U_iso_or_equiv
_atom_site_adp_type
_atom_site_occupancy
_atom_site_refinement_flags_posn
C1 C 0.5578(13) 0.2296(7) 0.3049(7) 0.0378(15) Uani 1.000000 .
C2 C 0.6842(15) 0.4301(8) 0.3993(9) 0.049(2) Uani 1.000000 .
H2 H 0.7257(15) 0.5130(8) 0.4119(9) 0.059(2) Uiso 1.000000 R
C3 C 0.7047(17) 0.3843(8) 0.4893(10) 0.054(2) Uani 1.000000 .
H3 H 0.7592(17) 0.4293(8) 0.5758(10) 0.064(3) Uiso 1.000000 R
C4 C 0.622(2) 0.1749(10) 0.4941(10) 0.066(3) Uani 1.000000 .
H4a H 0.523(12) 0.196(6) 0.545(7) 0.098(4) Uiso 1.000000 GR
H4b H 0.574(16) 0.0906(13) 0.4327(10) 0.098(4) Uiso 1.000000 GR
H4c H 0.764(4) 0.182(7) 0.547(7) 0.098(4) Uiso 1.000000 GR
C5 C 0.5482(17) 0.3392(7) 0.1595(9) 0.049(2) Uani 1.000000 .
H5a H 0.4155(17) 0.2816(7) 0.1043(9) 0.059(2) Uiso 1.000000 R
H5b H 0.6658(17) 0.3133(7) 0.1235(9) 0.059(2) Uiso 1.000000 R
C6 C 0.5266(10) 0.4687(5) 0.1663(7) 0.050(2) Uani 1.000000 .
C7 C 0.3218(9) 0.5005(6) 0.1495(8) 0.061(3) Uani 1.000000 G
C8 C 0.2977(12) 0.6192(7) 0.1542(9) 0.080(4) Uani 1.000000 G
C9 C 0.4785(16) 0.7062(6) 0.1758(10) 0.091(5) Uani 1.000000 G
C10 C 0.6834(13) 0.6744(6) 0.1926(10) 0.093(5) Uani 1.000000 G
C11 C 0.7074(9) 0.5557(7) 0.1878(9) 0.071(3) Uani 1.000000 G
Cl1 Cl 0.1095(4) 0.2874(2) 0.3381(3) 0.0641(7) Uani 1.000000 .
Cl2 Cl 0.0514(6) -0.0065(3) 0.3549(3) 0.0786(9) Uani 1.000000 .
Cl3 Cl 0.0328(4) -0.16614(18) 0.0219(2) 0.0548(6) Uani 1.000000 .
N1 N 0.6307(12) 0.2601(7) 0.4299(7) 0.0446(15) Uani 1.000000 .
N2 N 0.5914(11) 0.3330(6) 0.2859(6) 0.0396(14) Uani 1.000000 .
Sb1 Sb 0.02273(7) 0.06571(4) 0.18704(4) 0.0381(3) Uani 1.000000 .
Se1 Se 0.42795(13) 0.06742(7) 0.18192(8) 0.0385(3) Uani 1.000000 .
H11 H 0.8445(9) 0.5344(7) 0.1991(9) 0.086(4) Uiso 1.000000 R
H10 H 0.8043(13) 0.7326(6) 0.2070(10) 0.111(5) Uiso 1.000000 R
H9 H 0.4624(16) 0.7856(6) 0.1789(10) 0.110(6) Uiso 1.000000 R
H8 H 0.1606(12) 0.6405(7) 0.1430(9) 0.096(5) Uiso 1.000000 R
H7 H 0.2008(9) 0.4423(6) 0.1351(8) 0.073(3) Uiso 1.000000 R

loop_
_atom_site_aniso_label
_atom_site_aniso_U_11
_atom_site_aniso_U_22
_atom_site_aniso_U_33
_atom_site_aniso_U_12
_atom_site_aniso_U_13
_atom_site_aniso_U_23
C1 0.030(4) 0.036(3) 0.046(4) 0.014(3) 0.011(3) 0.012(3)
C2 0.040(5) 0.038(4) 0.055(5) 0.008(3) 0.010(4) 0.004(3)
C3 0.052(5) 0.035(4) 0.055(5) 0.008(4) 0.005(4) 0.003(3)
C4 0.094(9) 0.055(5) 0.050(5) 0.015(5) 0.014(5) 0.026(4)
C5 0.059(5) 0.030(4) 0.059(5) 0.010(3) 0.018(4) 0.017(3)
C6 0.050(5) 0.037(4) 0.065(5) 0.005(4) 0.018(4) 0.021(4)
C7 0.060(7) 0.052(6) 0.077(7) 0.018(5) 0.023(5) 0.028(5)
C8 0.101(11) 0.059(7) 0.094(9) 0.025(7) 0.026(8) 0.043(6)
C9 0.145(16) 0.054(7) 0.095(9) 0.032(8) 0.045(10) 0.043(7)
C10 0.096(11) 0.058(7) 0.135(12) -0.007(7) 0.039(10) 0.049(8)
C11 0.049(6) 0.061(7) 0.111(10) -0.003(5) 0.021(6) 0.045(7)
Cl1 0.0409(12) 0.0503(12) 0.0792(16) 0.0111(9) 0.0222(11) -0.0034(11)
Cl2 0.090(2) 0.096(2) 0.0691(16) 0.0076(17) 0.0260(15) 0.0538(16)
Cl3 0.0626(14) 0.0312(9) 0.0608(12) 0.0029(9) 0.0009(10) 0.0181(8)
N1 0.039(4) 0.044(4) 0.046(4) 0.006(3) 0.008(3) 0.015(3)
N2 0.032(3) 0.031(3) 0.052(4) 0.012(2) 0.015(3) 0.010(3)
Sb1 0.0335(4) 0.0350(4) 0.0462(4) 0.0046(2) 0.0105(3) 0.0170(3)
Se1 0.0367(6) 0.0276(5) 0.0496(5) 0.0106(3) 0.0129(4) 0.0117(4)

loop_
_atom_type_symbol
_atom_type_scat_dispersion_real
_atom_type_scat_dispersion_imag
_atom_type_scat_Cromer_Mann_a1
_atom_type_scat_Cromer_Mann_a2
_atom_type_scat_Cromer_Mann_a3
_atom_type_scat_Cromer_Mann_a4
_atom_type_scat_Cromer_Mann_b1
_atom_type_scat_Cromer_Mann_b2
_atom_type_scat_Cromer_Mann_b3
_atom_type_scat_Cromer_Mann_b4
_atom_type_scat_Cromer_Mann_c
_atom_type_scat_source
_atom_type_scat_dispersion_source
C 0.01920 0.00962 2.31000 1.02000 1.58860 0.86500 20.84390 10.20750 0.56870 51.65120 0.21560 'International Tables Volume C Table 6.1.1.4 (pp. 500-502)' 'Henke, Gullikson and Davis, At. Data and Nucl. Data Tables, 1993, 54, 2'
Cl 0.36843 0.69943 11.46040 7.19640 6.25560 1.64550 0.01040 1.16620 18.51940 47.77840 -9.55740 'International Tables Volume C Table 6.1.1.4 (pp. 500-502)' 'Henke, Gullikson and Davis, At. Data and Nucl. Data Tables, 1993, 54, 2'
H 0.00000 0.00000 0.49300 0.32291 0.14019 0.04081 10.51090 26.12570 3.14236 57.79970 0.00304 'International Tables Volume C Table 6.1.1.4 (pp. 500-502)' 'Henke, Gullikson and Davis, At. Data and Nucl. Data Tables, 1993, 54, 2'
N 0.03256 0.01839 12.21260 3.13220 2.01250 1.16630 0.00570 9.89330 28.99750 0.58260 -11.52900 'International Tables Volume C Table 6.1.1.4 (pp. 500-502)' 'Henke, Gullikson and Davis, At. Data and Nucl. Data Tables, 1993, 54, 2'
Sb -0.01665 5.67272 19.64180 19.04550 5.03710 2.68270 5.30340 0.46070 27.90740 75.28250 4.59090 'International Tables Volume C Table 6.1.1.4 (pp. 500-502)' 'Henke, Gullikson and Davis, At. Data and Nucl. Data Tables, 1993, 54, 2'
Se -0.79210 1.18296 17.00060 5.81960 3.97310 4.35430 2.40980 0.27260 15.23720 43.81630 2.84090 'International Tables Volume C Table 6.1.1.4 (pp. 500-502)' 'Henke, Gullikson and Davis, At. Data and Nucl. Data Tables, 1993, 54, 2'

loop_
_geom_angle_atom_site_label_1
_geom_angle_atom_site_label_2
_geom_angle_atom_site_label_3
_geom_angle
_geom_angle_site_symmetry_1
_geom_angle_site_symmetry_3
_geom_angle_publ_flag
N2 C1 N1 107.2(7) . . ?
Se1 C1 N1 125.6(6) . . ?
Se1 C1 N2 127.2(6) . . ?
C3 C2 H2 126.2(5) . . ?
N2 C2 H2 126.2(5) . . ?
N2 C2 C3 107.7(8) . . ?
H3 C3 C2 126.7(5) . . ?
N1 C3 C2 106.6(8) . . ?
N1 C3 H3 126.7(6) . . ?
H4b C4 H4a 109.5 . . ?
H4c C4 H4a 109.5 . . ?
H4c C4 H4b 109.5 . . ?
N1 C4 H4a 109.5 . . ?
N1 C4 H4b 109.5 . . ?
N1 C4 H4c 109.5 . . ?
H5b C5 H5a 107.9 . . ?
C6 C5 H5a 109.2(5) . . ?
C6 C5 H5b 109.2(5) . . ?
N2 C5 H5a 109.2(4) . . ?
N2 C5 H5b 109.2(5) . . ?
N2 C5 C6 111.9(7) . . ?
C7 C6 C5 119.0 . . ?
C11 C6 C5 121.0 . . ?
C11 C6 C7 120.0 . . ?
C8 C7 C6 120.0 . . ?
H7 C7 C6 120.0(2) . . ?
H7 C7 C8 120.0(2) . . ?
C9 C8 C7 120.0 . . ?
H8 C8 C7 120.0(2) . . ?
H8 C8 C9 120.0(2) . . ?
C10 C9 C8 120.0 . . ?
H9 C9 C8 120.0(2) . . ?
H9 C9 C10 120.0(2) . . ?
C11 C10 C9 120.0 . . ?
H10 C10 C9 120.0(2) . . ?
H10 C10 C11 120.0(2) . . ?
C10 C11 C6 120.0 . . ?
H11 C11 C6 120.0(2) . . ?
H11 C11 C10 120.0(2) . . ?
C3 N1 C1 109.6(8) . . ?
C4 N1 C1 126.1(8) . . ?
C4 N1 C3 124.2(8) . . ?
C2 N2 C1 109.0(7) . . ?
C5 N2 C1 124.6(6) . . ?
C5 N2 C2 126.4(7) . . ?
Cl2 Sb1 Cl1 91.55(12) . . ?
Cl3 Sb1 Cl1 165.72(9) . . ?
Cl3 Sb1 Cl2 91.34(10) . . ?
Se1 Sb1 Cl1 91.58(6) . . ?
Se1 Sb1 Cl2 96.32(9) . . ?
Se1 Sb1 Cl3 74.20(6) . . ?
Sb1 Se1 C1 100.3(2) . . ?

loop_
_geom_bond_atom_site_label_1
_geom_bond_atom_site_label_2
_geom_bond_distance
_geom_bond_site_symmetry_2
_geom_bond_publ_flag
C1 N1 1.348(11) . ?
C1 N2 1.316(11) . ?
C1 Se1 1.895(8) . ?
C2 H2 0.9300 . ?
C2 C3 1.343(15) . ?
C2 N2 1.367(10) . ?
C3 H3 0.9300 . ?
C3 N1 1.348(11) . ?
C4 H4a 0.9600 . ?
C4 H4b 0.9600 . ?
C4 H4c 0.9600 . ?
C4 N1 1.459(13) . ?
C5 H5a 0.9700 . ?
C5 H5b 0.9700 . ?
C5 C6 1.504(9) . ?
C5 N2 1.490(12) . ?
C6 C7 1.3900 . ?
C6 C11 1.3900 . ?
C7 C8 1.3900 . ?
C7 H7 0.9300 . ?
C8 C9 1.3900 . ?
C8 H8 0.9300 . ?
C9 C10 1.3900 . ?
C9 H9 0.9300 . ?
C10 C11 1.3900 . ?
C10 H10 0.9300 . ?
C11 H11 0.9300 . ?
Cl1 Sb1 2.484(2) . ?
Cl2 Sb1 2.403(3) . ?
Cl3 Sb1 2.724(2) . ?
Sb1 Se1 2.6228(9) . ?

loop_
_geom_torsion_atom_site_label_1
_geom_torsion_atom_site_label_2
_geom_torsion_atom_site_label_3
_geom_torsion_atom_site_label_4
_geom_torsion
_geom_torsion_site_symmetry_1
_geom_torsion_site_symmetry_2
_geom_torsion_site_symmetry_3
_geom_torsion_site_symmetry_4
_geom_torsion_publ_flag
C1 N1 C3 C2 -2.2(8) . . . . ?
C1 N2 C2 C3 -0.8(8) . . . . ?
C1 N2 C5 C6 160.0(8) . . . . ?
C2 C3 N1 C4 -179.3(9) . . . . ?
C2 N2 C5 C6 -24.6(8) . . . . ?
C5 C6 C7 C8 -179.4(5) . . . . ?
C5 C6 C11 C10 179.4(5) . . . . ?
C6 C7 C8 C9 0.0(8) . . . . ?
C6 C11 C10 C9 0.0(8) . . . . ?
C7 C8 C9 C10 -0.0(8) . . . . ?
C8 C9 C10 C11 0.0(7) . . . . ?
